data_7716174
loop_
_publ_author_name
'Dinauer, Sabrina B.'
'Szlosek, Robert'
'Piesch, Martin'
'Bal&#xe1;zs, G&#xe1;bor'
'Reichl, Stephan'
'Prock, Lukas'
'Riesinger, Christoph'
'Walter, Marc D.'
'Scheer, Manfred'

_publ_section_title
;
 Homo- and heterobimetallic transition metal cluster derived from
 [Cp*Fe(&#x3b7;<sup>5</sup>-E<sub>5</sub>)] (E = P, As) - unprecedented
 structural motifs of the resulting polypnictogen ligands.
;
_journal_issue 24
_journal_name_full 'Dalton transactions (Cambridge, England : 2003)'
_journal_page_first 10201
_journal_page_last 10207
_journal_paper_doi 10.1039/d4dt01160k
_journal_volume 53
_journal_year 2024
_chemical_formula_moiety 'C27 H44 Cr Fe P5'
_chemical_formula_sum 'C27 H44 Cr Fe P5'
_chemical_formula_weight 631.32
_space_group_crystal_system monoclinic
_space_group_IT_number 14
_space_group_name_Hall '-P 2yn'
_space_group_name_H-M_alt 'P 1 21/n 1'
_atom_sites_solution_hydrogens geom
_audit_creation_date 2024-05-06
_audit_creation_method
;
Olex2 1.5-alpha
(compiled 2024.02.16 svn.r378c4104 for OlexSys, GUI svn.r6928)
;
_audit_update_record
;
2024-05-18 deposited with the CCDC.	2024-05-27 downloaded from the CCDC.
;
_cell_angle_alpha 90
_cell_angle_beta 101.4680(10)
_cell_angle_gamma 90
_cell_formula_units_Z 4
_cell_length_a 12.14730(10)
_cell_length_b 13.60100(10)
_cell_length_c 18.5936(2)
_cell_measurement_reflns_used 40575
_cell_measurement_temperature 123.01(10)
_cell_measurement_theta_max 73.7790
_cell_measurement_theta_min 3.2420
_cell_volume 3010.62(5)
_computing_cell_refinement 'CrysAlisPro 1.171.43.36a (Rigaku OD, 2022)'
_computing_data_collection 'CrysAlisPro system (CCD 42.92a 64-bit (release 29-05-2023))'
_computing_data_reduction 'CrysAlisPro 1.171.43.36a (Rigaku OD, 2022)'
_computing_molecular_graphics 'Olex2 1.5-alpha (Dolomanov et al., 2009)'
_computing_publication_material 'Olex2 1.5-alpha (Dolomanov et al., 2009)'
_computing_structure_refinement 'SHELXL 2018/3 (Sheldrick, 2015)'
_computing_structure_solution 'SHELXT 2018/2 (Sheldrick, 2018)'
_diffrn_ambient_temperature 123.15
_diffrn_detector_area_resol_mean 10.0000
_diffrn_detector_type 'HyPix-Arc 150'
_diffrn_measured_fraction_theta_full 1.000
_diffrn_measured_fraction_theta_max 0.970
_diffrn_measurement_details
;
List of Runs (angles in degrees, time in seconds):

  # Type    Start    End  Width  t~exp~   \w     \q     \k     \f   Frames
#--------------------------------------------------------------------------
  1  \w     -5.00  20.00   0.50    0.08    --    6.00 100.00-120.03   50
  2  \w     25.00  65.00   0.50    0.08    --   62.92 -95.00-150.00   80
  3  \w     33.00  62.00   0.50    0.08    --   62.92 -95.00 -90.00   58
  4  \w     40.00  68.00   0.50    0.36    --   75.56 -95.00-180.00   56
  5  \w     25.00  71.00   0.50    0.08    --   62.92 -95.00 -30.00   92
  6  \w     40.00  84.00   0.50    0.36    --   75.56 -95.00 -60.00   88
  7  \w     30.00  70.00   0.50    0.08    --   62.92 -95.00  30.00   80
  8  \w     39.00  81.00   0.50    0.08    --   73.03 -95.00 150.00   84
  9  \w     50.00  82.00   0.50    0.36    --   75.56 -95.00  90.00   64
 10  \w     38.00  84.00   0.50    0.36    --   75.56 -95.00  30.00   92
 11  \w     38.00  78.00   0.50    0.36    --   75.56 -95.00-150.00   80
 12  \w     18.00  43.00   0.50    0.08    --   22.00  90.00-127.17   50
 13  \w     74.00  99.00   0.50    0.08    --   70.00  76.00 -48.11   50
 14  \w     83.00 108.00   0.50    0.36    --   77.45  74.00 -72.13   50
 15  \w     60.00  85.00   0.50    0.08    --   54.00  73.00 -63.58   50
 16  \w     60.00  85.00   0.50    0.08    --   54.00  72.00 -74.01   50
 17  \w     68.00  95.00   0.50    0.08    --   62.00  72.00 -52.63   54
 18  \w     64.00  89.00   0.50    0.08    --   58.00  72.00 -52.82   50
 19  \w     60.00  85.00   0.50    0.08    --   54.00  73.00 -88.10   50
 20  \w     64.00  89.00   0.50    0.08    --   58.00  72.00 -97.68   50
 21  \w     68.00  93.00   0.50    0.08    --   62.00  72.00-106.29   50
 22  \w     65.00  90.00   0.50    0.08    --   58.00  71.00-133.63   50
 23  \w     75.00 100.00   0.50    0.08    --   70.00  74.00-148.37   50
 24  \w     65.00  90.00   0.50    0.08    --   58.00  71.00 -62.01   50
 25  \w     65.00  90.00   0.50    0.08    --   58.00  70.00 -89.90   50
 26  \w     69.00  94.00   0.50    0.08    --   62.00  70.00 -98.33   50
 27  \w     70.00  95.00   0.50    0.08    --   62.00  69.00 -87.06   50
 28  \w     70.00  95.00   0.50    0.08    --   62.00  69.00-128.21   50
 29  \w     65.00  90.00   0.50    0.08    --   58.00  70.00 -78.36   50
 30  \w     63.00  88.00   0.50    0.08    --   54.00  64.00-109.29   50
 31  \w     69.00  99.00   0.50    0.08    --   62.00  71.00 -20.24   60
 32  \w     98.00 123.00   0.50    0.36    --   77.45  43.00 -64.00   50
 33  \w     63.00  88.00   0.50    0.08    --   54.00  65.00 -13.08   50
 34  \w     63.00  88.00   0.50    0.08    --   54.00  71.00  27.02   50
 35  \w     65.00  93.00   0.50    0.08    --   73.03  25.00 175.00   56
 36  \w     56.00 110.00   0.50    0.08    --   62.92  25.00 175.00  108
 37  \w     82.00 108.00   0.50    0.36    --   75.56  25.00 175.00   52
 38  \w     43.00  95.00   0.50    0.36    --   75.56   0.00 150.00  104
 39  \w     32.00 108.00   0.50    0.08    --   62.92  15.00 120.00  152
 40  \w     26.00 100.00   0.50    0.08    --   62.92   0.00-120.00  148
 41  \w     41.00  66.00   0.50    0.08    --   38.00  77.00 -40.97   50
 42  \w     44.00  69.00   0.50    0.08    --   38.00  73.00 -74.86   50
 43  \w     43.00  68.00   0.50    0.08    --   38.00  75.00 -63.03   50
 44  \w     48.00  73.00   0.50    0.08    --   42.00  73.00 -32.21   50
 45  \w     32.00  57.00   0.50    0.08    --   26.00  73.00 -57.54   50
 46  \w     38.00  63.00   0.50    0.08    --   34.00  76.00-114.23   50
 47  \w     56.00  81.00   0.50    0.08    --   50.00  73.00-127.25   50
 48  \w     53.00  78.00   0.50    0.08    --   46.00  71.00-104.81   50
 49  \w     47.00  72.00   0.50    0.08    --   42.00  74.00 -95.68   50
 50  \w     53.00  78.00   0.50    0.08    --   46.00  71.00 -22.78   50
 51  \w     13.00  39.00   0.50    0.08    --    2.00  54.00-109.94   52
 52  \w    -90.00 -22.00   0.50    0.08    --  -63.82 125.00  60.00  136
 53  \w   -103.00 -55.00   0.50    0.36    --  -76.65 125.00-150.00   96
 54  \w    -79.00 -40.00   0.50    0.36    --  -76.65   0.00-150.00   78
 55  \w   -108.00 -82.00   0.50    0.36    --  -76.65   0.00-150.00   52
 56  \w   -106.00 -81.00   0.50    0.36    --  -78.07 -78.00 -44.24   50
 57  \w    -96.00 -70.00   0.50    0.08    --  -66.00 -75.00 -36.42   52
 58  \w   -101.00 -75.00   0.50    0.08    --  -70.00 -73.00 -56.48   52
 59  \w    -96.00 -70.00   0.50    0.08    --  -66.00 -75.00-118.55   52
 60  \w   -104.00 -79.00   0.50    0.08    --  -74.00 -75.00-139.51   50
 61  \w   -101.00 -76.00   0.50    0.08    --  -70.00 -74.00-135.41   50
 62  \w   -110.00 -79.00   0.50    0.08    --  -74.00 -73.00-103.94   62
 63  \w   -110.00 -85.00   0.50    0.36    --  -78.07 -73.00 -95.09   50
 64  \w   -100.00 -74.00   0.50    0.08    --  -66.00 -69.00 -79.90   52
 65  \w    -87.00 -61.00   0.50    0.08    --  -50.00 -69.00-132.15   52
 66  \w   -110.00 -80.00   0.50    0.08    --  -70.00 -64.00 -88.34   60
 67  \w   -107.00 -81.00   0.50    0.08    --  -70.00 -64.00 -95.23   52
 68  \w   -109.00 -83.00   0.50    0.08    --  -74.00 -64.00-101.16   52
 69  \w   -103.00 -78.00   0.50    0.08    --  -70.00 -65.00-110.08   50
 70  \w   -102.00 -76.00   0.50    0.08    --  -66.00 -61.00-153.24   52
 71  \w   -115.00 -89.00   0.50    0.08    --  -70.00 -46.00-156.45   52
 72  \w    -97.00 -71.00   0.50    0.08    --  -62.00 -62.00-103.36   52
 73  \w   -124.00 -91.00   0.50    0.36    --  -78.07 -39.00 -43.04   66
 74  \w   -120.00 -95.00   0.50    0.36    --  -76.65 -25.00  12.00   50
 75  \w   -117.00 -92.00   0.50    0.08    --  -73.46 -25.00  12.00   50
 76  \w   -108.00 -75.00   0.50    0.08    --  -63.82 -25.00  12.00   66
 77  \w   -109.00 -75.00   0.50    0.36    --  -76.65-125.00  90.00   68
 78  \w   -103.00 -78.00   0.50    0.36    --  -76.65-125.00 150.00   50
 79  \w   -117.00 -74.00   0.50    0.36    --  -76.65-125.00  60.00   86
 80  \w   -118.00 -91.00   0.50    0.36    --  -76.65-125.00 -60.00   54
 81  \w   -111.00 -86.00   0.50    0.36    --  -76.65-125.00-150.00   50
;
_diffrn_measurement_device 'four-circle diffractometer'
_diffrn_measurement_device_type 'XtaLAB Synergy R, DW system, HyPix-Arc 150'
_diffrn_measurement_method '\w scans'
_diffrn_radiation_type CuK\a
_diffrn_radiation_wavelength 1.54184
_diffrn_reflns_av_R_equivalents 0.0496
_diffrn_reflns_av_unetI/netI 0.0169
_diffrn_reflns_Laue_measured_fraction_full 1.000
_diffrn_reflns_Laue_measured_fraction_max 0.970
_diffrn_reflns_limit_h_max 14
_diffrn_reflns_limit_h_min -15
_diffrn_reflns_limit_k_max 15
_diffrn_reflns_limit_k_min -16
_diffrn_reflns_limit_l_max 22
_diffrn_reflns_limit_l_min -22
_diffrn_reflns_number 61137
_diffrn_reflns_point_group_measured_fraction_full 1.000
_diffrn_reflns_point_group_measured_fraction_max 0.970
_diffrn_reflns_theta_full 67.684
_diffrn_reflns_theta_max 74.178
_diffrn_reflns_theta_min 4.011
_exptl_absorpt_coefficient_mu 9.454
_exptl_absorpt_correction_T_max 1.000
_exptl_absorpt_correction_T_min 0.311
_exptl_absorpt_correction_type gaussian
_exptl_absorpt_process_details
;
CrysAlisPro 1.171.43.36a (Rigaku Oxford Diffraction, 2022)
Numerical absorption correction based on gaussian integration over
a multifaceted crystal model
Empirical absorption correction using spherical harmonics,
implemented in SCALE3 ABSPACK scaling algorithm.
;
_exptl_crystal_colour 'dark red'
_exptl_crystal_colour_modifier dark
_exptl_crystal_colour_primary red
_exptl_crystal_density_diffrn 1.393
_exptl_crystal_description block
_exptl_crystal_F_000 1324
_exptl_crystal_size_max 0.42
_exptl_crystal_size_mid 0.27
_exptl_crystal_size_min 0.21
_refine_diff_density_max 0.621
_refine_diff_density_min -0.626
_refine_diff_density_rms 0.088
_refine_ls_extinction_method none
_refine_ls_goodness_of_fit_ref 1.026
_refine_ls_hydrogen_treatment constr
_refine_ls_matrix_type full
_refine_ls_number_parameters 321
_refine_ls_number_reflns 5942
_refine_ls_number_restraints 0
_refine_ls_restrained_S_all 1.026
_refine_ls_R_factor_all 0.0328
_refine_ls_R_factor_gt 0.0318
_refine_ls_shift/su_max 0.001
_refine_ls_shift/su_mean 0.000
_refine_ls_structure_factor_coef Fsqd
_refine_ls_weighting_details 'w=1/[\s^2^(Fo^2^)+(0.0632P)^2^+1.5010P] where P=(Fo^2^+2Fc^2^)/3'
_refine_ls_weighting_scheme calc
_refine_ls_wR_factor_gt 0.0900
_refine_ls_wR_factor_ref 0.0908
_reflns_Friedel_coverage 0.000
_reflns_number_gt 5673
_reflns_number_total 5942
_reflns_threshold_expression 'I > 2\s(I)'
_cod_data_source_file d4dt01160k2.cif
_cod_data_source_block sd509_f1_abs
_cod_depositor_comments 'Adding full bibliography for 7716174--7716180.cif.'
_cod_database_code 7716174
_shelx_shelxl_version_number 2018/3
_shelx_space_group_comment
;
The symmetry employed for this shelxl refinement is uniquely defined
by the following loop, which should always be used as a source of
symmetry information in preference to the above space-group names.
They are only intended as comments.
;
_shelx_estimated_absorpt_t_max 0.241
_shelx_estimated_absorpt_t_min 0.109
_olex2_refinement_description
;
1. Fixed Uiso
 At 1.2 times of:
  All C(H) groups
 At 1.5 times of:
  All C(H,H,H) groups
2.a Aromatic/amide H refined with riding coordinates:
 C1(H1), C4(H4)
2.b Idealised Me refined as rotating group:
 C26(H26A,H26B,H26C), C7(H7A,H7B,H7C), C15(H15A,H15B,H15C), C2(H2A,H2B,H2C),
 C17(H17A,H17B,H17C), C9(H9A,H9B,H9C), C19(H19A,H19B,H19C), C5(H5A,H5B,H5C),
 C21(H21A,H21B,H21C), C11(H11A,H11B,H11C), C23(H23A,H23B,H23C), C3(H3A,H3B,H3C),
  C25(H25A,H25B,H25C), C13(H13A,H13B,H13C)
;
_olex2_submission_special_instructions 'No special instructions were received'
_oxdiff_exptl_absorpt_empirical_details
;
Empirical correction (ABSPACK) includes:
- Absorption correction using spherical harmonics
- Frame scaling
;

loop_
_space_group_symop_operation_xyz
'x, y, z'
'-x+1/2, y+1/2, -z+1/2'
'-x, -y, -z'
'x-1/2, -y-1/2, z-1/2'

loop_
_atom_site_label
_atom_site_type_symbol
_atom_site_fract_x
_atom_site_fract_y
_atom_site_fract_z
_atom_site_U_iso_or_equiv
_atom_site_adp_type
_atom_site_occupancy
_atom_site_site_symmetry_order
_atom_site_calc_flag
_atom_site_refinement_flags_posn
_atom_site_refinement_flags_adp
_atom_site_refinement_flags_occupancy
_atom_site_disorder_assembly
_atom_site_disorder_group
Fe1 Fe 0.21799(2) 0.25045(2) 0.41947(2) 0.00714(9) Uani 1 1 d . . . . .
Cr1 Cr 0.33887(2) 0.25218(2) 0.29270(2) 0.00526(9) Uani 1 1 d . . . . .
P1 P 0.14052(4) 0.23923(3) 0.29243(2) 0.01309(11) Uani 1 1 d . . . . .
P4 P 0.38018(3) 0.34103(3) 0.40831(2) 0.01456(11) Uani 1 1 d . . . . .
P5 P 0.22633(3) 0.37687(3) 0.33046(2) 0.01354(10) Uani 1 1 d . . . . .
P3 P 0.24794(4) 0.11834(3) 0.34064(2) 0.01367(10) Uani 1 1 d . . . . .
P2 P 0.39716(3) 0.18156(3) 0.41152(2) 0.01467(11) Uani 1 1 d . . . . .
C1 C 0.37827(12) 0.17073(11) 0.19983(8) 0.0080(3) Uani 1 1 d . . . . .
H1 H 0.354844 0.104605 0.190003 0.010 Uiso 1 1 calc R U . . .
C4 C 0.37829(12) 0.33737(11) 0.20177(8) 0.0079(3) Uani 1 1 d . . . . .
H4 H 0.355028 0.403776 0.193359 0.009 Uiso 1 1 calc R U . . .
C6 C 0.48272(12) 0.30677(11) 0.24707(8) 0.0077(3) Uani 1 1 d . . . . .
C8 C 0.48288(12) 0.19959(11) 0.24558(8) 0.0076(3) Uani 1 1 d . . . . .
C10 C 0.21452(15) 0.25556(10) 0.10785(9) 0.0121(4) Uani 1 1 d . . . . .
C12 C 0.31484(14) 0.25434(9) 0.17137(9) 0.0079(3) Uani 1 1 d . . . . .
C14 C 0.06759(13) 0.28687(13) 0.45141(8) 0.0133(3) Uani 1 1 d . . . . .
C16 C 0.08899(13) 0.18382(12) 0.46179(9) 0.0141(3) Uani 1 1 d . . . . .
C18 C 0.23678(15) 0.26794(14) 0.53301(9) 0.0157(3) Uani 1 1 d . . . . .
C20 C 0.15872(14) 0.33896(13) 0.49544(9) 0.0149(3) Uani 1 1 d . . . . .
C22 C 0.57391(12) 0.11958(11) 0.26431(9) 0.0110(3) Uani 1 1 d . . . . .
C24 C 0.57547(13) 0.38279(11) 0.27399(8) 0.0112(3) Uani 1 1 d . . . . .
C26 C 0.14667(14) 0.15987(13) 0.10338(10) 0.0182(4) Uani 1 1 d . . . . .
H26A H 0.196641 0.103724 0.101671 0.027 Uiso 1 1 calc R U . . .
H26B H 0.087665 0.160499 0.058972 0.027 Uiso 1 1 calc R U . . .
H26C H 0.112359 0.154265 0.146661 0.027 Uiso 1 1 calc R U . . .
C27 C 0.19401(14) 0.17210(13) 0.51174(8) 0.0155(3) Uani 1 1 d . . . . .
C7 C 0.63561(14) 0.37458(12) 0.35479(9) 0.0187(3) Uani 1 1 d . . . . .
H7A H 0.588638 0.404013 0.386238 0.028 Uiso 1 1 calc R U . . .
H7B H 0.707619 0.409358 0.361825 0.028 Uiso 1 1 calc R U . . .
H7C H 0.648884 0.305160 0.367770 0.028 Uiso 1 1 calc R U . . .
C15 C 0.13735(14) 0.34416(13) 0.11100(9) 0.0183(3) Uani 1 1 d . . . . .
H15A H 0.101565 0.337747 0.153580 0.027 Uiso 1 1 calc R U . . .
H15B H 0.079448 0.346516 0.066054 0.027 Uiso 1 1 calc R U . . .
H15C H 0.181782 0.404792 0.115370 0.027 Uiso 1 1 calc R U . . .
C2 C 0.52396(14) 0.02287(12) 0.28650(9) 0.0176(3) Uani 1 1 d . . . . .
H2A H 0.496149 0.032960 0.331944 0.026 Uiso 1 1 calc R U . . .
H2B H 0.582138 -0.028107 0.294314 0.026 Uiso 1 1 calc R U . . .
H2C H 0.461786 0.002163 0.247378 0.026 Uiso 1 1 calc R U . . .
C17 C 0.26419(18) 0.26429(16) 0.03817(10) 0.0284(5) Uani 1 1 d . . . . .
H17A H 0.307309 0.325448 0.039955 0.043 Uiso 1 1 calc R U . . .
H17B H 0.203178 0.264826 -0.005137 0.043 Uiso 1 1 calc R U . . .
H17C H 0.313718 0.208158 0.035308 0.043 Uiso 1 1 calc R U . . .
C9 C 0.61442(15) 0.10082(13) 0.19161(9) 0.0211(4) Uani 1 1 d . . . . .
H9A H 0.551008 0.078596 0.153953 0.032 Uiso 1 1 calc R U . . .
H9B H 0.672964 0.050168 0.199431 0.032 Uiso 1 1 calc R U . . .
H9C H 0.644915 0.161827 0.175435 0.032 Uiso 1 1 calc R U . . .
C19 C -0.03537(14) 0.33076(14) 0.40520(10) 0.0227(4) Uani 1 1 d . . . . .
H19A H -0.016417 0.394031 0.385559 0.034 Uiso 1 1 calc R U . . .
H19B H -0.092259 0.340866 0.435184 0.034 Uiso 1 1 calc R U . . .
H19C H -0.064986 0.286173 0.364549 0.034 Uiso 1 1 calc R U . . .
C5 C 0.66075(15) 0.37437(14) 0.22308(10) 0.0248(4) Uani 1 1 d . . . . .
H5A H 0.698863 0.310607 0.230686 0.037 Uiso 1 1 calc R U . . .
H5B H 0.716299 0.427262 0.234310 0.037 Uiso 1 1 calc R U . . .
H5C H 0.621351 0.379885 0.171865 0.037 Uiso 1 1 calc R U . . .
C21 C 0.67555(14) 0.14190(13) 0.32437(10) 0.0217(4) Uani 1 1 d . . . . .
H21A H 0.713952 0.200465 0.310974 0.033 Uiso 1 1 calc R U . . .
H21B H 0.727224 0.085821 0.330105 0.033 Uiso 1 1 calc R U . . .
H21C H 0.650944 0.153770 0.370714 0.033 Uiso 1 1 calc R U . . .
C11 C 0.52657(15) 0.48733(12) 0.26564(10) 0.0219(4) Uani 1 1 d . . . . .
H11A H 0.494871 0.500225 0.213802 0.033 Uiso 1 1 calc R U . . .
H11B H 0.586238 0.535029 0.283442 0.033 Uiso 1 1 calc R U . . .
H11C H 0.467426 0.493395 0.294345 0.033 Uiso 1 1 calc R U . . .
C23 C 0.34110(15) 0.29078(17) 0.58771(9) 0.0279(4) Uani 1 1 d . . . . .
H23A H 0.398998 0.242000 0.583797 0.042 Uiso 1 1 calc R U . . .
H23B H 0.324886 0.288877 0.637261 0.042 Uiso 1 1 calc R U . . .
H23C H 0.367968 0.356460 0.578026 0.042 Uiso 1 1 calc R U . . .
C3 C 0.24746(16) 0.07646(14) 0.53901(10) 0.0269(4) Uani 1 1 d . . . . .
H3A H 0.230845 0.027075 0.499971 0.040 Uiso 1 1 calc R U . . .
H3B H 0.217571 0.054455 0.581521 0.040 Uiso 1 1 calc R U . . .
H3C H 0.328952 0.085219 0.553375 0.040 Uiso 1 1 calc R U . . .
C25 C 0.16795(16) 0.44825(13) 0.50273(10) 0.0251(4) Uani 1 1 d . . . . .
H25A H 0.247298 0.467378 0.512016 0.038 Uiso 1 1 calc R U . . .
H25B H 0.134100 0.469872 0.543699 0.038 Uiso 1 1 calc R U . . .
H25C H 0.128494 0.479156 0.457246 0.038 Uiso 1 1 calc R U . . .
C13 C 0.01154(15) 0.10316(14) 0.42921(10) 0.0254(4) Uani 1 1 d . . . . .
H13A H -0.026546 0.121812 0.379576 0.038 Uiso 1 1 calc R U . . .
H13B H -0.044427 0.091952 0.459714 0.038 Uiso 1 1 calc R U . . .
H13C H 0.054753 0.042784 0.426968 0.038 Uiso 1 1 calc R U . . .

loop_
_atom_site_aniso_label
_atom_site_aniso_U_11
_atom_site_aniso_U_22
_atom_site_aniso_U_33
_atom_site_aniso_U_23
_atom_site_aniso_U_13
_atom_site_aniso_U_12
Fe1 0.00593(15) 0.01126(15) 0.00497(15) -0.00015(7) 0.00289(11) 0.00062(7)
Cr1 0.00413(15) 0.00910(16) 0.00282(15) -0.00008(7) 0.00133(11) 0.00006(7)
P1 0.0074(2) 0.0231(2) 0.0081(2) -0.00107(13) 0.00014(16) -0.00074(13)
P4 0.0114(2) 0.0222(2) 0.0106(2) -0.00519(15) 0.00340(15) -0.00681(15)
P5 0.0172(2) 0.0115(2) 0.0133(2) 0.00239(14) 0.00645(16) 0.00462(14)
P3 0.0168(2) 0.0106(2) 0.0158(2) -0.00155(14) 0.00824(16) -0.00192(14)
P2 0.01082(19) 0.0249(2) 0.00825(19) 0.00355(15) 0.00188(14) 0.00765(15)
C1 0.0072(7) 0.0126(7) 0.0047(7) -0.0026(5) 0.0021(5) 0.0001(5)
C4 0.0080(7) 0.0111(7) 0.0046(6) 0.0023(5) 0.0014(5) -0.0006(5)
C6 0.0068(7) 0.0119(8) 0.0049(7) 0.0008(5) 0.0024(5) -0.0010(6)
C8 0.0063(7) 0.0116(8) 0.0056(7) -0.0008(5) 0.0032(5) -0.0002(6)
C10 0.0109(8) 0.0184(9) 0.0052(8) -0.0002(5) -0.0027(7) 0.0005(5)
C12 0.0070(8) 0.0139(8) 0.0033(8) -0.0004(4) 0.0018(6) -0.0005(5)
C14 0.0106(7) 0.0203(8) 0.0117(7) 0.0013(6) 0.0083(6) 0.0019(6)
C16 0.0123(7) 0.0210(9) 0.0119(7) 0.0007(6) 0.0095(6) -0.0018(6)
C18 0.0132(8) 0.0296(9) 0.0064(8) -0.0009(6) 0.0070(6) 0.0017(7)
C20 0.0143(8) 0.0226(9) 0.0110(7) -0.0042(6) 0.0099(6) 0.0002(6)
C22 0.0069(7) 0.0142(8) 0.0125(7) 0.0005(6) 0.0029(6) 0.0025(6)
C24 0.0095(7) 0.0135(8) 0.0106(7) -0.0014(6) 0.0018(6) -0.0042(6)
C26 0.0130(8) 0.0198(9) 0.0182(8) -0.0058(6) -0.0058(6) -0.0012(6)
C27 0.0170(8) 0.0243(9) 0.0080(7) 0.0044(6) 0.0092(6) 0.0037(6)
C7 0.0160(8) 0.0224(9) 0.0146(8) -0.0031(6) -0.0042(6) -0.0046(6)
C15 0.0155(8) 0.0194(8) 0.0157(8) 0.0016(6) -0.0071(6) 0.0034(6)
C2 0.0148(8) 0.0136(8) 0.0235(9) 0.0041(6) 0.0013(6) 0.0030(6)
C17 0.0241(10) 0.0549(13) 0.0051(9) 0.0005(7) 0.0007(7) -0.0026(8)
C9 0.0221(8) 0.0250(9) 0.0185(8) 0.0007(7) 0.0098(7) 0.0097(7)
C19 0.0133(8) 0.0344(10) 0.0220(8) 0.0049(7) 0.0074(7) 0.0087(7)
C5 0.0218(9) 0.0318(10) 0.0239(9) -0.0066(7) 0.0126(7) -0.0157(7)
C21 0.0139(8) 0.0223(9) 0.0247(9) 0.0000(7) -0.0061(7) 0.0021(6)
C11 0.0227(9) 0.0131(8) 0.0260(9) -0.0002(7) -0.0043(7) -0.0053(7)
C23 0.0163(9) 0.0571(13) 0.0100(8) -0.0078(8) 0.0018(6) -0.0017(9)
C3 0.0354(10) 0.0296(10) 0.0194(9) 0.0131(7) 0.0147(8) 0.0141(8)
C25 0.0342(10) 0.0207(9) 0.0255(9) -0.0082(7) 0.0183(8) -0.0023(7)
C13 0.0253(9) 0.0284(10) 0.0262(9) -0.0040(7) 0.0143(7) -0.0118(7)

loop_
_atom_type_symbol
_atom_type_description
_atom_type_scat_dispersion_real
_atom_type_scat_dispersion_imag
_atom_type_scat_source
C C 0.0181 0.0091 'International Tables Vol C Tables 4.2.6.8 and 6.1.1.4'
H H 0.0000 0.0000 'International Tables Vol C Tables 4.2.6.8 and 6.1.1.4'
Cr Cr -0.1635 2.4439 'International Tables Vol C Tables 4.2.6.8 and 6.1.1.4'
Fe Fe -1.1336 3.1974 'International Tables Vol C Tables 4.2.6.8 and 6.1.1.4'
P P 0.2955 0.4335 'International Tables Vol C Tables 4.2.6.8 and 6.1.1.4'

loop_
_exptl_crystal_face_index_h
_exptl_crystal_face_index_k
_exptl_crystal_face_index_l
_exptl_crystal_face_perp_dist
-3 -8 -1 0.1831
-1 -9 1 0.2032
3 -7 4 0.2116
-6 1 -5 0.1054
6 0 5 0.1623
-3 7 -4 0.2266
0 -7 7 0.2053
3 -8 -1 0.2077
4 1 -11 0.1146
-4 0 11 0.0850
-3 8 0 0.2169
5 -2 -10 0.1374
0 9 -1 0.2190
4 7 3 0.2156
5 0 7 0.1359
5 0 8 0.1286
2 6 8 0.1766
3 0 10 0.1109
-3 -1 -10 0.1297
2 0 11 0.0941
0 5 10 0.1346
-1 -1 -11 0.1306
0 0 12 0.0735
2 -9 -1 0.2034
-8 -1 1 0.0818

loop_
_geom_angle_atom_site_label_1
_geom_angle_atom_site_label_2
_geom_angle_atom_site_label_3
_geom_angle
_geom_angle_site_symmetry_1
_geom_angle_site_symmetry_3
_geom_angle_publ_flag
P1 Fe1 P4 96.820(17) . . ?
P1 Fe1 P5 54.669(15) . . ?
P1 Fe1 P3 54.472(15) . . ?
P1 Fe1 P2 95.671(17) . . ?
P4 Fe1 P5 54.367(15) . . ?
P4 Fe1 P3 96.119(17) . . ?
P4 Fe1 P2 54.360(16) . . ?
P3 Fe1 P5 94.772(18) . . ?
P3 Fe1 P2 54.475(15) . . ?
P2 Fe1 P5 94.243(16) . . ?
C14 Fe1 P1 95.87(5) . . ?
C14 Fe1 P4 133.73(5) . . ?
C14 Fe1 P5 100.66(5) . . ?
C14 Fe1 P3 126.89(5) . . ?
C14 Fe1 P2 164.67(5) . . ?
C14 Fe1 C16 40.02(7) . . ?
C14 Fe1 C18 67.19(6) . . ?
C14 Fe1 C20 39.94(6) . . ?
C16 Fe1 P1 99.69(5) . . ?
C16 Fe1 P4 162.93(5) . . ?
C16 Fe1 P5 134.88(5) . . ?
C16 Fe1 P3 96.98(5) . . ?
C16 Fe1 P2 127.55(5) . . ?
C18 Fe1 P1 163.03(5) . . ?
C18 Fe1 P4 95.94(5) . . ?
C18 Fe1 P5 127.07(5) . . ?
C18 Fe1 P3 134.80(5) . . ?
C18 Fe1 P2 100.85(5) . . ?
C18 Fe1 C16 67.02(7) . . ?
C20 Fe1 P1 126.12(5) . . ?
C20 Fe1 P4 99.44(5) . . ?
C20 Fe1 P5 96.93(5) . . ?
C20 Fe1 P3 164.10(5) . . ?
C20 Fe1 P2 134.81(5) . . ?
C20 Fe1 C16 67.12(6) . . ?
C20 Fe1 C18 40.12(7) . . ?
C27 Fe1 P1 133.95(5) . . ?
C27 Fe1 P4 126.29(5) . . ?
C27 Fe1 P5 164.32(5) . . ?
C27 Fe1 P3 100.55(5) . . ?
C27 Fe1 P2 97.33(5) . . ?
C27 Fe1 C14 67.35(6) . . ?
C27 Fe1 C16 39.98(6) . . ?
C27 Fe1 C18 40.00(7) . . ?
C27 Fe1 C20 67.39(7) . . ?
P1 Cr1 P4 93.938(16) . . ?
P5 Cr1 P1 54.476(15) . . ?
P5 Cr1 P4 53.986(15) . . ?
P5 Cr1 P3 95.619(18) . . ?
P5 Cr1 P2 95.525(17) . . ?
P3 Cr1 P1 53.894(15) . . ?
P3 Cr1 P4 94.489(16) . . ?
P2 Cr1 P1 94.873(17) . . ?
P2 Cr1 P4 53.804(17) . . ?
P2 Cr1 P3 54.688(15) . . ?
C1 Cr1 P1 109.68(4) . . ?
C1 Cr1 P4 155.90(4) . . ?
C1 Cr1 P5 145.82(4) . . ?
C1 Cr1 P3 95.66(4) . . ?
C1 Cr1 P2 117.20(4) . . ?
C1 Cr1 C6 63.50(5) . . ?
C1 Cr1 C8 38.02(5) . . ?
C1 Cr1 C12 37.53(5) . . ?
C4 Cr1 P1 114.21(4) . . ?
C4 Cr1 P4 112.54(4) . . ?
C4 Cr1 P5 94.48(4) . . ?
C4 Cr1 P3 151.95(4) . . ?
C4 Cr1 P2 149.58(4) . . ?
C4 Cr1 C1 62.60(7) . . ?
C4 Cr1 C6 38.16(5) . . ?
C4 Cr1 C8 63.53(6) . . ?
C4 Cr1 C12 37.66(5) . . ?
C6 Cr1 P1 152.34(4) . . ?
C6 Cr1 P4 97.59(4) . . ?
C6 Cr1 P5 114.75(4) . . ?
C6 Cr1 P3 148.78(4) . . ?
C6 Cr1 P2 112.22(4) . . ?
C6 Cr1 C8 38.33(6) . . ?
C8 Cr1 P1 146.94(4) . . ?
C8 Cr1 P4 117.91(4) . . ?
C8 Cr1 P5 153.08(4) . . ?
C8 Cr1 P3 111.08(4) . . ?
C8 Cr1 P2 97.09(4) . . ?
C12 Cr1 P1 93.98(5) . . ?
C12 Cr1 P4 148.87(4) . . ?
C12 Cr1 P5 108.96(4) . . ?
C12 Cr1 P3 114.35(4) . . ?
C12 Cr1 P2 154.59(4) . . ?
C12 Cr1 C6 63.92(6) . . ?
C12 Cr1 C8 63.78(6) . . ?
Fe1 P1 Cr1 78.151(16) . . ?
P5 P1 Fe1 63.482(16) . . ?
P5 P1 Cr1 61.730(16) . . ?
P3 P1 Fe1 63.336(16) . . ?
P3 P1 Cr1 62.510(16) . . ?
P3 P1 P5 107.73(2) . . ?
Fe1 P4 Cr1 77.856(15) . . ?
P5 P4 Fe1 63.637(16) . . ?
P5 P4 Cr1 61.619(16) . . ?
P2 P4 Fe1 63.601(15) . . ?
P2 P4 Cr1 62.022(14) . . ?
P2 P4 P5 107.75(2) . . ?
Cr1 P5 Fe1 78.334(15) . . ?
P1 P5 Fe1 61.849(16) . . ?
P1 P5 Cr1 63.793(16) . . ?
P4 P5 Fe1 61.996(16) . . ?
P4 P5 Cr1 64.395(16) . . ?
P4 P5 P1 108.27(2) . . ?
Cr1 P3 Fe1 78.133(15) . . ?
P1 P3 Fe1 62.192(17) . . ?
P1 P3 Cr1 63.596(17) . . ?
P1 P3 P2 107.89(2) . . ?
P2 P3 Fe1 62.972(16) . . ?
P2 P3 Cr1 62.475(16) . . ?
Cr1 P2 Fe1 78.109(15) . . ?
P4 P2 Fe1 62.038(14) . . ?
P4 P2 Cr1 64.174(15) . . ?
P4 P2 P3 108.15(2) . . ?
P3 P2 Fe1 62.553(15) . . ?
P3 P2 Cr1 62.837(16) . . ?
Cr1 C1 H1 121.9 . . ?
C8 C1 Cr1 72.55(8) . . ?
C8 C1 H1 124.7 . . ?
C12 C1 Cr1 72.51(9) . . ?
C12 C1 H1 124.7 . . ?
C12 C1 C8 110.70(14) . . ?
Cr1 C4 H4 121.9 . . ?
C6 C4 Cr1 72.31(8) . . ?
C6 C4 H4 124.8 . . ?
C12 C4 Cr1 72.57(9) . . ?
C12 C4 H4 124.8 . . ?
C12 C4 C6 110.42(13) . . ?
C4 C6 Cr1 69.53(8) . . ?
C4 C6 C8 106.42(11) . . ?
C4 C6 C24 120.01(13) . . ?
C8 C6 Cr1 71.13(7) . . ?
C8 C6 C24 132.44(12) . . ?
C24 C6 Cr1 133.07(10) . . ?
C1 C8 Cr1 69.43(8) . . ?
C1 C8 C6 106.27(12) . . ?
C1 C8 C22 116.84(13) . . ?
C6 C8 Cr1 70.54(7) . . ?
C6 C8 C22 134.86(12) . . ?
C22 C8 Cr1 136.31(10) . . ?
C12 C10 C26 111.84(12) . . ?
C12 C10 C15 112.36(13) . . ?
C12 C10 C17 105.50(15) . . ?
C26 C10 C15 110.03(15) . . ?
C26 C10 C17 108.44(14) . . ?
C15 C10 C17 108.44(14) . . ?
C1 C12 Cr1 69.96(9) . . ?
C1 C12 C4 106.15(15) . . ?
C1 C12 C10 126.30(12) . . ?
C4 C12 Cr1 69.77(9) . . ?
C4 C12 C10 126.08(13) . . ?
C10 C12 Cr1 135.59(12) . . ?
C16 C14 Fe1 70.16(8) . . ?
C16 C14 C19 125.28(16) . . ?
C20 C14 Fe1 70.04(8) . . ?
C20 C14 C16 108.02(13) . . ?
C20 C14 C19 126.64(17) . . ?
C19 C14 Fe1 127.63(11) . . ?
C14 C16 Fe1 69.82(8) . . ?
C14 C16 C13 125.58(16) . . ?
C27 C16 Fe1 69.80(9) . . ?
C27 C16 C14 108.14(14) . . ?
C27 C16 C13 126.20(16) . . ?
C13 C16 Fe1 128.59(11) . . ?
C20 C18 Fe1 69.89(9) . . ?
C20 C18 C23 125.57(18) . . ?
C27 C18 Fe1 69.90(9) . . ?
C27 C18 C20 108.10(15) . . ?
C27 C18 C23 126.25(17) . . ?
C23 C18 Fe1 128.28(12) . . ?
C14 C20 Fe1 70.03(9) . . ?
C14 C20 C18 107.90(15) . . ?
C14 C20 C25 125.53(16) . . ?
C18 C20 Fe1 70.00(9) . . ?
C18 C20 C25 126.53(16) . . ?
C25 C20 Fe1 127.18(11) . . ?
C8 C22 C9 104.91(12) . . ?
C2 C22 C8 111.15(12) . . ?
C2 C22 C9 107.69(13) . . ?
C21 C22 C8 117.78(13) . . ?
C21 C22 C2 106.22(13) . . ?
C21 C22 C9 108.73(13) . . ?
C6 C24 C7 116.36(13) . . ?
C6 C24 C5 106.79(12) . . ?
C7 C24 C5 110.36(13) . . ?
C11 C24 C6 110.23(13) . . ?
C11 C24 C7 105.35(13) . . ?
C11 C24 C5 107.48(14) . . ?
C10 C26 H26A 109.5 . . ?
C10 C26 H26B 109.5 . . ?
C10 C26 H26C 109.5 . . ?
H26A C26 H26B 109.5 . . ?
H26A C26 H26C 109.5 . . ?
H26B C26 H26C 109.5 . . ?
C16 C27 Fe1 70.22(9) . . ?
C16 C27 C3 126.00(17) . . ?
C18 C27 Fe1 70.10(9) . . ?
C18 C27 C16 107.83(14) . . ?
C18 C27 C3 126.13(16) . . ?
C3 C27 Fe1 126.85(11) . . ?
C24 C7 H7A 109.5 . . ?
C24 C7 H7B 109.5 . . ?
C24 C7 H7C 109.5 . . ?
H7A C7 H7B 109.5 . . ?
H7A C7 H7C 109.5 . . ?
H7B C7 H7C 109.5 . . ?
C10 C15 H15A 109.5 . . ?
C10 C15 H15B 109.5 . . ?
C10 C15 H15C 109.5 . . ?
H15A C15 H15B 109.5 . . ?
H15A C15 H15C 109.5 . . ?
H15B C15 H15C 109.5 . . ?
C22 C2 H2A 109.5 . . ?
C22 C2 H2B 109.5 . . ?
C22 C2 H2C 109.5 . . ?
H2A C2 H2B 109.5 . . ?
H2A C2 H2C 109.5 . . ?
H2B C2 H2C 109.5 . . ?
C10 C17 H17A 109.5 . . ?
C10 C17 H17B 109.5 . . ?
C10 C17 H17C 109.5 . . ?
H17A C17 H17B 109.5 . . ?
H17A C17 H17C 109.5 . . ?
H17B C17 H17C 109.5 . . ?
C22 C9 H9A 109.5 . . ?
C22 C9 H9B 109.5 . . ?
C22 C9 H9C 109.5 . . ?
H9A C9 H9B 109.5 . . ?
H9A C9 H9C 109.5 . . ?
H9B C9 H9C 109.5 . . ?
C14 C19 H19A 109.5 . . ?
C14 C19 H19B 109.5 . . ?
C14 C19 H19C 109.5 . . ?
H19A C19 H19B 109.5 . . ?
H19A C19 H19C 109.5 . . ?
H19B C19 H19C 109.5 . . ?
C24 C5 H5A 109.5 . . ?
C24 C5 H5B 109.5 . . ?
C24 C5 H5C 109.5 . . ?
H5A C5 H5B 109.5 . . ?
H5A C5 H5C 109.5 . . ?
H5B C5 H5C 109.5 . . ?
C22 C21 H21A 109.5 . . ?
C22 C21 H21B 109.5 . . ?
C22 C21 H21C 109.5 . . ?
H21A C21 H21B 109.5 . . ?
H21A C21 H21C 109.5 . . ?
H21B C21 H21C 109.5 . . ?
C24 C11 H11A 109.5 . . ?
C24 C11 H11B 109.5 . . ?
C24 C11 H11C 109.5 . . ?
H11A C11 H11B 109.5 . . ?
H11A C11 H11C 109.5 . . ?
H11B C11 H11C 109.5 . . ?
C18 C23 H23A 109.5 . . ?
C18 C23 H23B 109.5 . . ?
C18 C23 H23C 109.5 . . ?
H23A C23 H23B 109.5 . . ?
H23A C23 H23C 109.5 . . ?
H23B C23 H23C 109.5 . . ?
C27 C3 H3A 109.5 . . ?
C27 C3 H3B 109.5 . . ?
C27 C3 H3C 109.5 . . ?
H3A C3 H3B 109.5 . . ?
H3A C3 H3C 109.5 . . ?
H3B C3 H3C 109.5 . . ?
C20 C25 H25A 109.5 . . ?
C20 C25 H25B 109.5 . . ?
C20 C25 H25C 109.5 . . ?
H25A C25 H25B 109.5 . . ?
H25A C25 H25C 109.5 . . ?
H25B C25 H25C 109.5 . . ?
C16 C13 H13A 109.5 . . ?
C16 C13 H13B 109.5 . . ?
C16 C13 H13C 109.5 . . ?
H13A C13 H13B 109.5 . . ?
H13A C13 H13C 109.5 . . ?
H13B C13 H13C 109.5 . . ?

loop_
_geom_bond_atom_site_label_1
_geom_bond_atom_site_label_2
_geom_bond_distance
_geom_bond_site_symmetry_2
_geom_bond_publ_flag
Fe1 P1 2.3674(5) . ?
Fe1 P4 2.3675(5) . ?
Fe1 P5 2.4026(5) . ?
Fe1 P3 2.3919(4) . ?
Fe1 P2 2.4009(5) . ?
Fe1 C14 2.0898(15) . ?
Fe1 C16 2.0942(15) . ?
Fe1 C18 2.0913(17) . ?
Fe1 C20 2.0899(15) . ?
Fe1 C27 2.0887(15) . ?
Cr1 P1 2.4148(5) . ?
Cr1 P4 2.4297(5) . ?
Cr1 P5 2.3705(5) . ?
Cr1 P3 2.3917(5) . ?
Cr1 P2 2.3839(5) . ?
Cr1 C1 2.1834(15) . ?
Cr1 C4 2.1800(15) . ?
Cr1 C6 2.2168(15) . ?
Cr1 C8 2.2247(14) . ?
Cr1 C12 2.2167(17) . ?
P1 P5 2.1906(6) . ?
P1 P3 2.1782(6) . ?
P4 P5 2.1794(6) . ?
P4 P2 2.1784(6) . ?
P3 P2 2.1936(6) . ?
C1 H1 0.9500 . ?
C1 C8 1.436(2) . ?
C1 C12 1.416(2) . ?
C4 H4 0.9500 . ?
C4 C6 1.438(2) . ?
C4 C12 1.420(2) . ?
C6 C8 1.458(2) . ?
C6 C24 1.538(2) . ?
C8 C22 1.541(2) . ?
C10 C12 1.519(2) . ?
C10 C26 1.534(2) . ?
C10 C15 1.535(2) . ?
C10 C17 1.539(3) . ?
C14 C16 1.432(2) . ?
C14 C20 1.427(2) . ?
C14 C19 1.494(2) . ?
C16 C27 1.430(2) . ?
C16 C13 1.493(2) . ?
C18 C20 1.434(2) . ?
C18 C27 1.430(2) . ?
C18 C23 1.491(2) . ?
C20 C25 1.495(2) . ?
C22 C2 1.539(2) . ?
C22 C9 1.549(2) . ?
C22 C21 1.522(2) . ?
C24 C7 1.538(2) . ?
C24 C5 1.540(2) . ?
C24 C11 1.537(2) . ?
C26 H26A 0.9800 . ?
C26 H26B 0.9800 . ?
C26 H26C 0.9800 . ?
C27 C3 1.497(2) . ?
C7 H7A 0.9800 . ?
C7 H7B 0.9800 . ?
C7 H7C 0.9800 . ?
C15 H15A 0.9800 . ?
C15 H15B 0.9800 . ?
C15 H15C 0.9800 . ?
C2 H2A 0.9800 . ?
C2 H2B 0.9800 . ?
C2 H2C 0.9800 . ?
C17 H17A 0.9800 . ?
C17 H17B 0.9800 . ?
C17 H17C 0.9800 . ?
C9 H9A 0.9800 . ?
C9 H9B 0.9800 . ?
C9 H9C 0.9800 . ?
C19 H19A 0.9800 . ?
C19 H19B 0.9800 . ?
C19 H19C 0.9800 . ?
C5 H5A 0.9800 . ?
C5 H5B 0.9800 . ?
C5 H5C 0.9800 . ?
C21 H21A 0.9800 . ?
C21 H21B 0.9800 . ?
C21 H21C 0.9800 . ?
C11 H11A 0.9800 . ?
C11 H11B 0.9800 . ?
C11 H11C 0.9800 . ?
C23 H23A 0.9800 . ?
C23 H23B 0.9800 . ?
C23 H23C 0.9800 . ?
C3 H3A 0.9800 . ?
C3 H3B 0.9800 . ?
C3 H3C 0.9800 . ?
C25 H25A 0.9800 . ?
C25 H25B 0.9800 . ?
C25 H25C 0.9800 . ?
C13 H13A 0.9800 . ?
C13 H13B 0.9800 . ?
C13 H13C 0.9800 . ?

loop_
_geom_torsion_atom_site_label_1
_geom_torsion_atom_site_label_2
_geom_torsion_atom_site_label_3
_geom_torsion_atom_site_label_4
_geom_torsion
_geom_torsion_site_symmetry_1
_geom_torsion_site_symmetry_2
_geom_torsion_site_symmetry_3
_geom_torsion_site_symmetry_4
_geom_torsion_publ_flag
Fe1 C14 C16 C27 59.51(10) . . . . ?
Fe1 C14 C16 C13 -123.66(15) . . . . ?
Fe1 C14 C20 C18 -60.01(11) . . . . ?
Fe1 C14 C20 C25 122.05(16) . . . . ?
Fe1 C16 C27 C18 60.29(11) . . . . ?
Fe1 C16 C27 C3 -121.77(16) . . . . ?
Fe1 C18 C20 C14 60.03(10) . . . . ?
Fe1 C18 C20 C25 -122.06(16) . . . . ?
Fe1 C18 C27 C16 -60.36(11) . . . . ?
Fe1 C18 C27 C3 121.69(16) . . . . ?
Cr1 C1 C8 C6 -61.31(8) . . . . ?
Cr1 C1 C8 C22 132.51(12) . . . . ?
Cr1 C1 C12 C4 60.74(11) . . . . ?
Cr1 C1 C12 C10 -132.50(17) . . . . ?
Cr1 C4 C6 C8 61.98(8) . . . . ?
Cr1 C4 C6 C24 -128.77(13) . . . . ?
Cr1 C4 C12 C1 -60.86(11) . . . . ?
Cr1 C4 C12 C10 132.33(17) . . . . ?
Cr1 C6 C8 C1 60.58(9) . . . . ?
Cr1 C6 C8 C22 -136.91(16) . . . . ?
Cr1 C6 C24 C7 47.3(2) . . . . ?
Cr1 C6 C24 C5 171.02(12) . . . . ?
Cr1 C6 C24 C11 -72.53(18) . . . . ?
Cr1 C8 C22 C2 42.6(2) . . . . ?
Cr1 C8 C22 C9 158.68(13) . . . . ?
Cr1 C8 C22 C21 -80.27(19) . . . . ?
C1 C8 C22 C2 -45.12(18) . . . . ?
C1 C8 C22 C9 70.99(16) . . . . ?
C1 C8 C22 C21 -167.96(14) . . . . ?
C4 C6 C8 Cr1 -60.93(9) . . . . ?
C4 C6 C8 C1 -0.35(12) . . . . ?
C4 C6 C8 C22 162.16(16) . . . . ?
C4 C6 C24 C7 136.56(15) . . . . ?
C4 C6 C24 C5 -99.72(16) . . . . ?
C4 C6 C24 C11 16.74(19) . . . . ?
C6 C4 C12 Cr1 62.82(10) . . . . ?
C6 C4 C12 C1 1.95(19) . . . . ?
C6 C4 C12 C10 -164.85(15) . . . . ?
C6 C8 C22 C2 153.75(14) . . . . ?
C6 C8 C22 C9 -90.14(18) . . . . ?
C6 C8 C22 C21 30.9(2) . . . . ?
C8 C1 C12 Cr1 -62.92(10) . . . . ?
C8 C1 C12 C4 -2.19(19) . . . . ?
C8 C1 C12 C10 164.58(15) . . . . ?
C8 C6 C24 C7 -57.5(2) . . . . ?
C8 C6 C24 C5 66.26(19) . . . . ?
C8 C6 C24 C11 -177.29(13) . . . . ?
C12 C1 C8 Cr1 62.90(11) . . . . ?
C12 C1 C8 C6 1.59(16) . . . . ?
C12 C1 C8 C22 -164.59(13) . . . . ?
C12 C4 C6 Cr1 -62.98(11) . . . . ?
C12 C4 C6 C8 -1.00(16) . . . . ?
C12 C4 C6 C24 168.25(13) . . . . ?
C14 C16 C27 Fe1 -59.52(10) . . . . ?
C14 C16 C27 C18 0.77(17) . . . . ?
C14 C16 C27 C3 178.71(14) . . . . ?
C16 C14 C20 Fe1 60.14(10) . . . . ?
C16 C14 C20 C18 0.13(16) . . . . ?
C16 C14 C20 C25 -177.81(14) . . . . ?
C20 C14 C16 Fe1 -60.06(10) . . . . ?
C20 C14 C16 C27 -0.56(15) . . . . ?
C20 C14 C16 C13 176.28(15) . . . . ?
C20 C18 C27 Fe1 59.68(11) . . . . ?
C20 C18 C27 C16 -0.68(18) . . . . ?
C20 C18 C27 C3 -178.63(14) . . . . ?
C24 C6 C8 Cr1 131.71(15) . . . . ?
C24 C6 C8 C1 -167.71(15) . . . . ?
C24 C6 C8 C22 -5.2(2) . . . . ?
C26 C10 C12 Cr1 -66.27(18) . . . . ?
C26 C10 C12 C1 31.9(2) . . . . ?
C26 C10 C12 C4 -163.87(16) . . . . ?
C27 C18 C20 Fe1 -59.69(11) . . . . ?
C27 C18 C20 C14 0.34(18) . . . . ?
C27 C18 C20 C25 178.26(14) . . . . ?
C15 C10 C12 Cr1 58.06(19) . . . . ?
C15 C10 C12 C1 156.24(16) . . . . ?
C15 C10 C12 C4 -39.5(2) . . . . ?
C17 C10 C12 Cr1 176.03(12) . . . . ?
C17 C10 C12 C1 -85.79(19) . . . . ?
C17 C10 C12 C4 78.4(2) . . . . ?
C19 C14 C16 Fe1 122.68(15) . . . . ?
C19 C14 C16 C27 -177.82(14) . . . . ?
C19 C14 C16 C13 -1.0(2) . . . . ?
C19 C14 C20 Fe1 -122.65(15) . . . . ?
C19 C14 C20 C18 177.35(15) . . . . ?
C19 C14 C20 C25 -0.6(3) . . . . ?
C23 C18 C20 Fe1 123.32(17) . . . . ?
C23 C18 C20 C14 -176.65(15) . . . . ?
C23 C18 C20 C25 1.3(3) . . . . ?
C23 C18 C27 Fe1 -123.35(17) . . . . ?
C23 C18 C27 C16 176.29(15) . . . . ?
C23 C18 C27 C3 -1.7(3) . . . . ?
C13 C16 C27 Fe1 123.67(16) . . . . ?
C13 C16 C27 C18 -176.04(15) . . . . ?
C13 C16 C27 C3 1.9(3) . . . . ?
